data_4307245
loop_
_publ_author_name
'Elaine Phuay Leng Tay'
'Seah Ling Kuan'
'Weng Kee Leong'
'Lai Yoong Goh'

_publ_section_title
;
Synthetic and X-ray Structural and Reactivity Studies of Cp*RuIV Complexes
Containing Bidentate Dithiocarbonate, Xanthate, Carbonate, and Phosphinate
Ligands (Cp* = \h5-C5Me5)
;
_journal_name_full 'Inorganic Chemistry'
_journal_page_first 1440
_journal_page_last 1450
_journal_paper_doi 10.1021/ic061781t
_journal_volume 46
_journal_year 2007
_chemical_formula_sum 'C13 H21 Cl2 N Ru S2'
_chemical_formula_weight 427.40
_chemical_name_systematic
; 
 ? 
;
_space_group_IT_number 19
_symmetry_cell_setting orthorhombic
_symmetry_space_group_name_Hall 'P 2ac 2ab'
_symmetry_space_group_name_H-M 'P 21 21 21'
_atom_sites_solution_hydrogens geom
_atom_sites_solution_primary direct
_atom_sites_solution_secondary difmap
_audit_creation_method SHELXL-97
_cell_angle_alpha 90.00
_cell_angle_beta 90.00
_cell_angle_gamma 90.00
_cell_formula_units_Z 4
_cell_length_a 8.6825(5)
_cell_length_b 11.6053(7)
_cell_length_c 17.1190(10)
_cell_measurement_reflns_used 2571
_cell_measurement_temperature 223(2)
_cell_measurement_theta_max 25.38
_cell_measurement_theta_min 2.38
_cell_volume 1724.96(18)
_computing_cell_refinement 'Bruker SMART'
_computing_data_collection 'Bruker SMART'
_computing_data_reduction 'Bruker SHELXTL'
_computing_molecular_graphics 'Bruker SHELXTL'
_computing_publication_material 'Bruker SHELXTL'
_computing_structure_refinement 'Bruker SHELXTL'
_computing_structure_solution 'Bruker SHELXTL'
_diffrn_ambient_temperature 223(2)
_diffrn_measured_fraction_theta_full 0.949
_diffrn_measured_fraction_theta_max 0.949
_diffrn_measurement_device_type 'CCD area detector'
_diffrn_measurement_method 'phi and omega scans'
_diffrn_radiation_monochromator graphite
_diffrn_radiation_source 'sealed tube'
_diffrn_radiation_type MoK\a
_diffrn_radiation_wavelength 0.71073
_diffrn_reflns_av_R_equivalents 0.0575
_diffrn_reflns_av_sigmaI/netI 0.0841
_diffrn_reflns_limit_h_max 12
_diffrn_reflns_limit_h_min -12
_diffrn_reflns_limit_k_max 16
_diffrn_reflns_limit_k_min 0
_diffrn_reflns_limit_l_max 24
_diffrn_reflns_limit_l_min 0
_diffrn_reflns_number 13792
_diffrn_reflns_theta_full 30.84
_diffrn_reflns_theta_max 30.84
_diffrn_reflns_theta_min 2.12
_exptl_absorpt_coefficient_mu 1.447
_exptl_absorpt_correction_T_max 0.914503
_exptl_absorpt_correction_T_min 0.706010
_exptl_absorpt_correction_type sadabs
_exptl_crystal_colour black
_exptl_crystal_density_diffrn 1.646
_exptl_crystal_density_method 'not measured'
_exptl_crystal_description block
_exptl_crystal_F_000 864
_exptl_crystal_size_max 0.07
_exptl_crystal_size_mid 0.08
_exptl_crystal_size_min 0.18
_refine_diff_density_max 1.883
_refine_diff_density_min -0.743
_refine_diff_density_rms 0.108
_refine_ls_abs_structure_details 'Flack H D (1983), Acta Cryst. A39, 876-881'
_refine_ls_abs_structure_Flack 0.00
_refine_ls_extinction_method none
_refine_ls_goodness_of_fit_ref 0.869
_refine_ls_hydrogen_treatment mixed
_refine_ls_matrix_type full
_refine_ls_number_parameters 179
_refine_ls_number_reflns 4998
_refine_ls_number_restraints 0
_refine_ls_restrained_S_all 0.869
_refine_ls_R_factor_all 0.0631
_refine_ls_R_factor_gt 0.0444
_refine_ls_shift/su_max 0.024
_refine_ls_shift/su_mean 0.002
_refine_ls_structure_factor_coef Fsqd
_refine_ls_weighting_details 'calc w=1/[\s^2^(Fo^2^)+(0.0238P)^2^+0.0000P] where P=(Fo^2^+2Fc^2^)/3'
_refine_ls_weighting_scheme calc
_refine_ls_wR_factor_gt 0.0688
_refine_ls_wR_factor_ref 0.0734
_reflns_number_gt 3764
_reflns_number_total 4998
_reflns_threshold_expression >2sigma(I)
_cod_data_source_file ic061781tsi20060920_065925_01.cif
_cod_data_source_block et4
_cod_depositor_comments
;
The following automatic conversions were performed:
'_symmetry_cell_setting' value 'Orthorhombic' changed to 'orthorhombic'
according to '/home/saulius/struct/CIF-dictionaries/cif_core.dic'
dictionary named 'cif_core.dic' version 2.4.1 from 2010-06-29.

Automatic conversion script
Id: cif_fix_enum 1527 2010-12-29 10:47:43Z saulius 
;
_cod_original_sg_symbol_H-M 'P 21 21 21 '
_cod_database_code 4307245

loop_
_symmetry_equiv_pos_as_xyz
'x, y, z'
'-x+1/2, -y, z+1/2'
'-x, y+1/2, -z+1/2'
'x+1/2, -y+1/2, -z'

loop_
_atom_site_label
_atom_site_type_symbol
_atom_site_fract_x
_atom_site_fract_y
_atom_site_fract_z
_atom_site_U_iso_or_equiv
_atom_site_adp_type
_atom_site_occupancy
_atom_site_symmetry_multiplicity
_atom_site_calc_flag
_atom_site_refinement_flags
_atom_site_disorder_assembly
_atom_site_disorder_group
Ru1 Ru 0.20025(3) 0.50465(3) 0.128323(16) 0.02263(8) Uani 1 1 d . . .
S1 S 0.00644(14) 0.36252(10) 0.14350(7) 0.0349(3) Uani 1 1 d . . .
S2 S 0.03754(11) 0.50835(14) 0.01733(5) 0.0317(2) Uani 1 1 d . . .
Cl1 Cl 0.39104(12) 0.51093(15) 0.02652(6) 0.0470(3) Uani 1 1 d . . .
Cl2 Cl 0.35398(14) 0.34715(12) 0.17599(9) 0.0451(4) Uani 1 1 d . . .
N11 N -0.2013(4) 0.3592(3) 0.0255(2) 0.0339(9) Uani 1 1 d . . .
C1 C 0.0577(5) 0.6331(4) 0.1848(3) 0.0328(11) Uani 1 1 d . . .
C2 C 0.1422(6) 0.5728(4) 0.2443(3) 0.0349(12) Uani 1 1 d . . .
C3 C 0.3013(6) 0.6011(4) 0.2360(2) 0.0299(10) Uani 1 1 d . . .
C4 C 0.3167(6) 0.6737(4) 0.1711(3) 0.0306(12) Uani 1 1 d . . .
C5 C 0.1687(5) 0.6917(4) 0.1380(3) 0.0362(11) Uani 1 1 d . . .
C10 C -0.1153(5) 0.6434(5) 0.1801(3) 0.0587(16) Uani 1 1 d . . .
H10A H -0.1620 0.5717 0.1971 0.088 Uiso 1 1 calc R . .
H10B H -0.1454 0.6593 0.1266 0.088 Uiso 1 1 calc R . .
H10C H -0.1496 0.7057 0.2136 0.088 Uiso 1 1 calc R . .
C11 C -0.0775(5) 0.4024(4) 0.0571(3) 0.0292(10) Uani 1 1 d . . .
C12 C -0.2558(5) 0.3975(4) -0.0507(3) 0.0441(14) Uani 1 1 d . . .
H12A H -0.3510 0.4403 -0.0444 0.066 Uiso 1 1 calc R . .
H12B H -0.2741 0.3310 -0.0838 0.066 Uiso 1 1 calc R . .
H12C H -0.1787 0.4466 -0.0746 0.066 Uiso 1 1 calc R . .
C13 C -0.2876(6) 0.2676(4) 0.0640(3) 0.0516(14) Uani 1 1 d . . .
H13A H -0.2732 0.1959 0.0358 0.077 Uiso 1 1 calc R . .
H13B H -0.3961 0.2872 0.0648 0.077 Uiso 1 1 calc R . .
H13C H -0.2507 0.2586 0.1172 0.077 Uiso 1 1 calc R . .
C20 C 0.0742(5) 0.5062(6) 0.3113(2) 0.0606(14) Uani 1 1 d . . .
H20A H 0.0765 0.5532 0.3581 0.091 Uiso 1 1 calc R . .
H20B H 0.1338 0.4366 0.3198 0.091 Uiso 1 1 calc R . .
H20C H -0.0314 0.4858 0.2992 0.091 Uiso 1 1 calc R . .
C30 C 0.4298(6) 0.5651(4) 0.2888(3) 0.0497(14) Uani 1 1 d . . .
H30A H 0.5010 0.5164 0.2603 0.074 Uiso 1 1 calc R . .
H30B H 0.3881 0.5227 0.3328 0.074 Uiso 1 1 calc R . .
H30C H 0.4835 0.6329 0.3077 0.074 Uiso 1 1 calc R . .
C40 C 0.4634(6) 0.7261(5) 0.1429(3) 0.0530(15) Uani 1 1 d . . .
H40A H 0.5037 0.7778 0.1824 0.080 Uiso 1 1 calc R . .
H40B H 0.4442 0.7688 0.0952 0.080 Uiso 1 1 calc R . .
H40C H 0.5379 0.6656 0.1327 0.080 Uiso 1 1 calc R . .
C50 C 0.1339(6) 0.7726(4) 0.0713(3) 0.0530(16) Uani 1 1 d . . .
H50A H 0.1561 0.8511 0.0872 0.080 Uiso 1 1 calc R . .
H50B H 0.0260 0.7662 0.0573 0.080 Uiso 1 1 calc R . .
H50C H 0.1972 0.7525 0.0267 0.080 Uiso 1 1 calc R . .

loop_
_atom_site_aniso_label
_atom_site_aniso_U_11
_atom_site_aniso_U_22
_atom_site_aniso_U_33
_atom_site_aniso_U_23
_atom_site_aniso_U_13
_atom_site_aniso_U_12
Ru1 0.02454(14) 0.02279(14) 0.02057(13) -0.0013(2) 0.00082(13) 0.0000(2)
S1 0.0351(6) 0.0316(6) 0.0381(7) 0.0066(6) -0.0014(6) -0.0050(5)
S2 0.0359(6) 0.0345(6) 0.0248(5) 0.0003(7) -0.0044(4) -0.0043(7)
Cl1 0.0389(6) 0.0663(9) 0.0360(6) -0.0109(9) 0.0144(5) -0.0104(9)
Cl2 0.0412(8) 0.0339(7) 0.0602(9) 0.0036(7) -0.0118(7) 0.0104(6)
N11 0.0243(18) 0.031(2) 0.046(2) -0.0080(18) -0.006(2) 0.001(2)
C1 0.036(3) 0.030(3) 0.032(3) -0.015(2) 0.001(2) 0.002(2)
C2 0.045(3) 0.032(3) 0.028(2) -0.004(2) 0.010(2) -0.005(2)
C3 0.036(2) 0.032(2) 0.022(2) -0.0102(19) -0.005(2) -0.002(2)
C4 0.038(3) 0.029(3) 0.025(2) -0.0084(19) 0.000(2) -0.008(2)
C5 0.046(3) 0.026(2) 0.036(3) -0.009(2) -0.006(2) 0.005(2)
C10 0.029(3) 0.071(4) 0.076(4) -0.025(3) 0.000(3) 0.012(3)
C11 0.032(2) 0.026(2) 0.030(2) -0.004(2) 0.001(2) 0.004(2)
C12 0.032(3) 0.054(3) 0.046(3) -0.022(3) -0.012(2) 0.006(2)
C13 0.032(3) 0.045(3) 0.077(4) -0.006(3) -0.004(3) -0.013(3)
C20 0.074(3) 0.076(4) 0.031(2) -0.012(4) 0.017(2) -0.020(5)
C30 0.061(4) 0.048(3) 0.040(3) -0.006(3) -0.025(3) 0.001(3)
C40 0.053(3) 0.058(4) 0.048(3) -0.009(3) 0.004(3) -0.023(3)
C50 0.087(4) 0.028(3) 0.044(3) 0.000(2) -0.025(3) 0.002(3)

loop_
_atom_type_symbol
_atom_type_description
_atom_type_scat_dispersion_real
_atom_type_scat_dispersion_imag
_atom_type_scat_source
C C 0.0033 0.0016 'International Tables Vol C Tables 4.2.6.8 and 6.1.1.4'
H H 0.0000 0.0000 'International Tables Vol C Tables 4.2.6.8 and 6.1.1.4'
N N 0.0061 0.0033 'International Tables Vol C Tables 4.2.6.8 and 6.1.1.4'
S S 0.1246 0.1234 'International Tables Vol C Tables 4.2.6.8 and 6.1.1.4'
Cl Cl 0.1484 0.1585 'International Tables Vol C Tables 4.2.6.8 and 6.1.1.4'
Ru Ru -1.2594 0.8363 'International Tables Vol C Tables 4.2.6.8 and 6.1.1.4'

loop_
_geom_angle_atom_site_label_1
_geom_angle_atom_site_label_2
_geom_angle_atom_site_label_3
_geom_angle
_geom_angle_site_symmetry_1
_geom_angle_site_symmetry_3
_geom_angle_publ_flag
C1 Ru1 C5 38.17(16) . . ?
C1 Ru1 C2 38.49(17) . . ?
C5 Ru1 C2 63.04(18) . . ?
C1 Ru1 C4 61.78(17) . . ?
C5 Ru1 C4 36.45(17) . . ?
C2 Ru1 C4 60.74(17) . . ?
C1 Ru1 C3 62.03(17) . . ?
C5 Ru1 C3 60.75(16) . . ?
C2 Ru1 C3 36.62(16) . . ?
C4 Ru1 C3 35.05(15) . . ?
C1 Ru1 S2 90.26(13) . . ?
C5 Ru1 S2 88.18(13) . . ?
C2 Ru1 S2 125.59(13) . . ?
C4 Ru1 S2 119.76(13) . . ?
C3 Ru1 S2 148.35(12) . . ?
C1 Ru1 S1 91.39(12) . . ?
C5 Ru1 S1 126.26(13) . . ?
C2 Ru1 S1 89.35(13) . . ?
C4 Ru1 S1 149.45(13) . . ?
C3 Ru1 S1 121.02(12) . . ?
S2 Ru1 S1 71.16(4) . . ?
C1 Ru1 Cl1 134.11(14) . . ?
C5 Ru1 Cl1 96.35(14) . . ?
C2 Ru1 Cl1 143.34(13) . . ?
C4 Ru1 Cl1 84.43(13) . . ?
C3 Ru1 Cl1 107.42(12) . . ?
S2 Ru1 Cl1 80.15(4) . . ?
S1 Ru1 Cl1 126.11(5) . . ?
C1 Ru1 Cl2 133.54(14) . . ?
C5 Ru1 Cl2 142.67(12) . . ?
C2 Ru1 Cl2 95.42(13) . . ?
C4 Ru1 Cl2 107.06(13) . . ?
C3 Ru1 Cl2 83.56(12) . . ?
S2 Ru1 Cl2 128.09(6) . . ?
S1 Ru1 Cl2 80.10(5) . . ?
Cl1 Ru1 Cl2 83.49(5) . . ?
C11 S1 Ru1 91.12(15) . . ?
C11 S2 Ru1 90.90(15) . . ?
C11 N11 C12 121.5(4) . . ?
C11 N11 C13 121.0(4) . . ?
C12 N11 C13 117.4(4) . . ?
C5 C1 C2 106.6(4) . . ?
C5 C1 C10 127.3(5) . . ?
C2 C1 C10 125.8(5) . . ?
C5 C1 Ru1 72.0(2) . . ?
C2 C1 Ru1 71.9(3) . . ?
C10 C1 Ru1 126.8(3) . . ?
C3 C2 C1 108.1(4) . . ?
C3 C2 C20 125.1(4) . . ?
C1 C2 C20 126.2(4) . . ?
C3 C2 Ru1 76.7(2) . . ?
C1 C2 Ru1 69.6(2) . . ?
C20 C2 Ru1 126.5(4) . . ?
C4 C3 C2 108.1(4) . . ?
C4 C3 C30 125.2(5) . . ?
C2 C3 C30 126.7(4) . . ?
C4 C3 Ru1 72.4(2) . . ?
C2 C3 Ru1 66.7(2) . . ?
C30 C3 Ru1 128.7(3) . . ?
C3 C4 C5 108.6(5) . . ?
C3 C4 C40 125.6(5) . . ?
C5 C4 C40 125.8(4) . . ?
C3 C4 Ru1 72.6(2) . . ?
C5 C4 Ru1 66.7(2) . . ?
C40 C4 Ru1 127.8(3) . . ?
C4 C5 C1 108.6(4) . . ?
C4 C5 C50 125.1(5) . . ?
C1 C5 C50 125.9(4) . . ?
C4 C5 Ru1 76.8(3) . . ?
C1 C5 Ru1 69.8(2) . . ?
C50 C5 Ru1 125.7(3) . . ?
N11 C11 S1 127.3(3) . . ?
N11 C11 S2 126.0(3) . . ?
S1 C11 S2 106.7(2) . . ?

loop_
_geom_bond_atom_site_label_1
_geom_bond_atom_site_label_2
_geom_bond_distance
_geom_bond_site_symmetry_2
_geom_bond_publ_flag
Ru1 C1 2.166(4) . ?
Ru1 C5 2.194(4) . ?
Ru1 C2 2.196(4) . ?
Ru1 C4 2.326(4) . ?
Ru1 C3 2.328(4) . ?
Ru1 S2 2.3681(10) . ?
Ru1 S1 2.3706(12) . ?
Ru1 Cl1 2.4056(10) . ?
Ru1 Cl2 2.4059(13) . ?
S1 C11 1.712(5) . ?
S2 C11 1.724(4) . ?
N11 C11 1.304(5) . ?
N11 C12 1.456(6) . ?
N11 C13 1.459(6) . ?
C1 C5 1.426(6) . ?
C1 C2 1.438(6) . ?
C1 C10 1.508(6) . ?
C2 C3 1.427(6) . ?
C2 C20 1.504(6) . ?
C3 C4 1.401(6) . ?
C3 C30 1.496(6) . ?
C4 C5 1.419(7) . ?
C4 C40 1.492(6) . ?
C5 C50 1.508(6) . ?
